data_4102313
loop_
_publ_author_name
'Yan Yan'
'Bo Qin'
'Changliang Ren'
'Xiuying Chen'
'Yeow Kwan Yip'
'Ruijuan Ye'
'Dawei Zhang'
'Haibin Su'
'Huaqiang Zeng'

_publ_contact_author_address
;
Department of Chemistry & NUS MedChem Program of the Office of Life Sciences
National University of Singapor
3 Science Drive 3
Singapore
117543
;
_publ_contact_author_email CHMZH@NUS.EDU.SG
_publ_contact_author_name 'Huaqiang Zeng'
_publ_section_title
;
 Synthesis, Structural Investigations, Hydrogen-Deuterium Exchange
 Studies, and Molecular Modeling of Conformationally Stablilized Aromatic
 Oligoamides
;
_journal_name_full 'Journal of the American Chemical Society'
_journal_page_first 5869
_journal_page_last 5879
_journal_paper_doi 10.1021/ja100579z
_journal_volume 132
_journal_year 2010
_chemical_formula_sum 'C33 H30 N4 O11'
_chemical_formula_weight 658.61
_chemical_name_systematic
; 
 ? 
;
_space_group_IT_number 2
_symmetry_cell_setting triclinic
_symmetry_space_group_name_Hall '-P 1'
_symmetry_space_group_name_H-M 'P -1'
_atom_sites_solution_hydrogens geom
_atom_sites_solution_primary direct
_atom_sites_solution_secondary difmap
_audit_creation_method SHELXL-97
_cell_angle_alpha 109.279(2)
_cell_angle_beta 93.852(2)
_cell_angle_gamma 106.744(2)
_cell_formula_units_Z 2
_cell_length_a 8.0316(10)
_cell_length_b 13.8306(17)
_cell_length_c 15.0009(18)
_cell_measurement_reflns_used 1449
_cell_measurement_temperature 223(2)
_cell_measurement_theta_max 22.73
_cell_measurement_theta_min 2.58
_cell_volume 1481.7(3)
_computing_cell_refinement 'Bruker SMART'
_computing_data_collection 'Bruker SMART'
_computing_data_reduction 'Bruker SAINT'
_computing_molecular_graphics 'Bruker SHELXTL'
_computing_publication_material 'Bruker SHELXTL'
_computing_structure_refinement 'SHELXL-97 (Sheldrick, 1997)'
_computing_structure_solution 'SHELXS-97 (Sheldrick, 1990)'
_diffrn_ambient_temperature 223(2)
_diffrn_measured_fraction_theta_full 0.994
_diffrn_measured_fraction_theta_max 0.994
_diffrn_measurement_device_type 'CCD area detector'
_diffrn_measurement_method 'phi and omega scans'
_diffrn_radiation_monochromator graphite
_diffrn_radiation_source 'fine-focus sealed tube'
_diffrn_radiation_type MoK\a
_diffrn_radiation_wavelength 0.71073
_diffrn_reflns_av_R_equivalents 0.0303
_diffrn_reflns_av_sigmaI/netI 0.0750
_diffrn_reflns_limit_h_max 10
_diffrn_reflns_limit_h_min -10
_diffrn_reflns_limit_k_max 17
_diffrn_reflns_limit_k_min -17
_diffrn_reflns_limit_l_max 19
_diffrn_reflns_limit_l_min -19
_diffrn_reflns_number 10240
_diffrn_reflns_theta_full 27.49
_diffrn_reflns_theta_max 27.49
_diffrn_reflns_theta_min 1.46
_exptl_absorpt_coefficient_mu 0.113
_exptl_absorpt_correction_T_max 0.9866
_exptl_absorpt_correction_T_min 0.9153
_exptl_absorpt_correction_type 'Sadabs, (Sheldrick 2001)'
_exptl_crystal_colour Colourless
_exptl_crystal_density_diffrn 1.476
_exptl_crystal_density_meas 0
_exptl_crystal_density_method 'not measured'
_exptl_crystal_description Block
_exptl_crystal_F_000 688
_exptl_crystal_size_max 0.80
_exptl_crystal_size_mid 0.24
_exptl_crystal_size_min 0.12
_refine_diff_density_max 0.497
_refine_diff_density_min -0.298
_refine_diff_density_rms 0.055
_refine_ls_extinction_method none
_refine_ls_goodness_of_fit_ref 1.002
_refine_ls_hydrogen_treatment mixed
_refine_ls_matrix_type full
_refine_ls_number_parameters 450
_refine_ls_number_reflns 6769
_refine_ls_number_restraints 0
_refine_ls_restrained_S_all 1.002
_refine_ls_R_factor_all 0.1030
_refine_ls_R_factor_gt 0.0616
_refine_ls_shift/su_max 0.001
_refine_ls_shift/su_mean 0.000
_refine_ls_structure_factor_coef Fsqd
_refine_ls_weighting_details 'calc w=1/[\s^2^(Fo^2^)+(0.0622P)^2^+0.0000P] where P=(Fo^2^+2Fc^2^)/3'
_refine_ls_weighting_scheme calc
_refine_ls_wR_factor_gt 0.1287
_refine_ls_wR_factor_ref 0.1457
_reflns_number_gt 4305
_reflns_number_total 6769
_reflns_threshold_expression >2sigma(I)
_cod_data_source_file ja100579z_si_001_10.cif
_cod_data_source_block 4a
_cod_database_code 4102313

loop_
_symmetry_equiv_pos_as_xyz
'x, y, z'
'-x, -y, -z'

loop_
_atom_site_label
_atom_site_type_symbol
_atom_site_fract_x
_atom_site_fract_y
_atom_site_fract_z
_atom_site_U_iso_or_equiv
_atom_site_adp_type
_atom_site_occupancy
_atom_site_symmetry_multiplicity
_atom_site_calc_flag
_atom_site_refinement_flags
O1 O 0.0335(3) -0.1851(2) 0.7932(3) 0.1164(12) Uani 1 1 d .
O2 O 0.0124(3) -0.04180(18) 0.89033(19) 0.0716(7) Uani 1 1 d .
O3 O 0.2662(2) 0.12890(12) 0.87552(11) 0.0292(4) Uani 1 1 d .
O4 O 0.8191(2) 0.25818(14) 0.93577(14) 0.0461(5) Uani 1 1 d .
O5 O 0.34252(19) 0.35271(12) 0.80980(11) 0.0285(4) Uani 1 1 d .
O6 O 0.4437(2) 0.65549(13) 0.81382(13) 0.0433(5) Uani 1 1 d .
O7 O 0.0370(2) 0.30060(12) 0.64336(11) 0.0297(4) Uani 1 1 d .
O8 O -0.4849(2) 0.30941(13) 0.60558(13) 0.0380(4) Uani 1 1 d .
O9 O -0.1740(2) 0.06408(13) 0.62831(12) 0.0325(4) Uani 1 1 d .
O10 O -0.2287(2) -0.14411(14) 0.62325(15) 0.0493(5) Uani 1 1 d .
O11 O -0.5060(2) -0.24292(14) 0.61536(13) 0.0419(5) Uani 1 1 d .
N1 N 0.0993(3) -0.09283(18) 0.84807(18) 0.0455(6) Uani 1 1 d .
N2 N 0.5740(3) 0.27885(16) 0.87202(14) 0.0276(5) Uani 1 1 d .
H2N H 0.468(3) 0.2482(19) 0.8516(17) 0.032(7) Uiso 1 1 d .
N3 N 0.3109(3) 0.48424(16) 0.70529(14) 0.0288(5) Uani 1 1 d .
H3N H 0.308(3) 0.4146(19) 0.6953(17) 0.034(7) Uiso 1 1 d .
N4 N -0.3096(3) 0.21325(16) 0.62716(15) 0.0316(5) Uani 1 1 d .
H4N H -0.200(4) 0.215(2) 0.634(2) 0.053(9) Uiso 1 1 d .
C1 C 0.3706(3) 0.06621(18) 0.87824(16) 0.0274(5) Uani 1 1 d .
C2 C 0.2928(3) -0.04361(19) 0.86290(17) 0.0320(6) Uani 1 1 d .
C3 C 0.3904(4) -0.1113(2) 0.85899(18) 0.0379(6) Uani 1 1 d .
H3 H 0.3341 -0.1852 0.8471 0.046 Uiso 1 1 calc R
C4 C 0.5724(4) -0.0694(2) 0.87274(18) 0.0367(6) Uani 1 1 d .
H4 H 0.6413 -0.1145 0.8705 0.044 Uiso 1 1 calc R
C5 C 0.6518(3) 0.0388(2) 0.88969(18) 0.0344(6) Uani 1 1 d .
H5 H 0.7759 0.0674 0.9011 0.041 Uiso 1 1 calc R
C6 C 0.5536(3) 0.10768(18) 0.89045(16) 0.0275(5) Uani 1 1 d .
C7 C 0.2345(4) 0.1882(2) 0.96868(18) 0.0391(6) Uani 1 1 d .
H7A H 0.1876 0.1382 1.0006 0.059 Uiso 1 1 calc R
H7B H 0.1500 0.2239 0.9604 0.059 Uiso 1 1 calc R
H7C H 0.3446 0.2422 1.0074 0.059 Uiso 1 1 calc R
C8 C 0.6612(3) 0.22267(19) 0.90316(17) 0.0302(5) Uani 1 1 d .
C9 C 0.5167(3) 0.41995(17) 0.83232(16) 0.0250(5) Uani 1 1 d .
C10 C 0.6414(3) 0.38247(17) 0.86622(16) 0.0256(5) Uani 1 1 d .
C11 C 0.8177(3) 0.44664(19) 0.89071(17) 0.0311(5) Uani 1 1 d .
H11 H 0.9033 0.4224 0.9138 0.037 Uiso 1 1 calc R
C12 C 0.8673(3) 0.54664(18) 0.88098(17) 0.0311(6) Uani 1 1 d .
H12 H 0.9869 0.5904 0.8984 0.037 Uiso 1 1 calc R
C13 C 0.7435(3) 0.58284(18) 0.84608(16) 0.0295(5) Uani 1 1 d .
H13 H 0.7795 0.6509 0.8397 0.035 Uiso 1 1 calc R
C14 C 0.5659(3) 0.51949(17) 0.82021(16) 0.0252(5) Uani 1 1 d .
C15 C 0.2345(3) 0.3933(2) 0.8753(2) 0.0419(7) Uani 1 1 d .
H15A H 0.2856 0.4054 0.9402 0.063 Uiso 1 1 calc R
H15B H 0.1164 0.3407 0.8581 0.063 Uiso 1 1 calc R
H15C H 0.2286 0.4611 0.8720 0.063 Uiso 1 1 calc R
C16 C 0.4352(3) 0.56080(18) 0.78094(17) 0.0284(5) Uani 1 1 d .
C17 C 0.0001(3) 0.39348(18) 0.64575(16) 0.0270(5) Uani 1 1 d .
C18 C 0.1452(3) 0.48968(18) 0.67388(17) 0.0287(5) Uani 1 1 d .
C19 C 0.1178(3) 0.58318(19) 0.66973(18) 0.0346(6) Uani 1 1 d .
H19 H 0.2135 0.6478 0.6862 0.042 Uiso 1 1 calc R
C20 C -0.0520(3) 0.5800(2) 0.64112(18) 0.0364(6) Uani 1 1 d .
H20 H -0.0700 0.6417 0.6346 0.044 Uiso 1 1 calc R
C21 C -0.1953(3) 0.48741(19) 0.62203(17) 0.0327(6) Uani 1 1 d .
H21 H -0.3099 0.4883 0.6060 0.039 Uiso 1 1 calc R
C22 C -0.1726(3) 0.39284(18) 0.62612(16) 0.0273(5) Uani 1 1 d .
C23 C 0.0782(3) 0.24407(19) 0.55170(18) 0.0373(6) Uani 1 1 d .
H23A H -0.0107 0.2355 0.5000 0.056 Uiso 1 1 calc R
H23B H 0.0796 0.1732 0.5489 0.056 Uiso 1 1 calc R
H23C H 0.1933 0.2858 0.5450 0.056 Uiso 1 1 calc R
C24 C -0.3379(3) 0.30075(18) 0.61717(16) 0.0285(5) Uani 1 1 d .
C25 C -0.3525(3) 0.03697(18) 0.62823(16) 0.0274(5) Uani 1 1 d .
C26 C -0.4289(3) 0.11557(18) 0.62573(16) 0.0279(5) Uani 1 1 d .
C27 C -0.6090(3) 0.0945(2) 0.62303(18) 0.0346(6) Uani 1 1 d .
H27 H -0.6602 0.1473 0.6219 0.041 Uiso 1 1 calc R
C28 C -0.7132(3) -0.00536(19) 0.62202(18) 0.0344(6) Uani 1 1 d .
H28 H -0.8354 -0.0200 0.6202 0.041 Uiso 1 1 calc R
C29 C -0.6390(3) -0.08324(19) 0.62364(17) 0.0326(6) Uani 1 1 d .
H29 H -0.7114 -0.1505 0.6229 0.039 Uiso 1 1 calc R
C30 C -0.4575(3) -0.06358(18) 0.62636(16) 0.0292(5) Uani 1 1 d .
C31 C -0.0673(3) 0.0971(2) 0.72061(19) 0.0407(6) Uani 1 1 d .
H31A H -0.1053 0.1496 0.7680 0.061 Uiso 1 1 calc R
H31B H 0.0556 0.1298 0.7179 0.061 Uiso 1 1 calc R
H31C H -0.0800 0.0343 0.7384 0.061 Uiso 1 1 calc R
C32 C -0.3812(3) -0.15128(19) 0.62205(17) 0.0319(6) Uani 1 1 d .
C33 C -0.4439(4) -0.3330(2) 0.6057(2) 0.0461(7) Uani 1 1 d .
H33A H -0.3917 -0.3493 0.5484 0.069 Uiso 1 1 calc R
H33B H -0.5424 -0.3960 0.6007 0.069 Uiso 1 1 calc R
H33C H -0.3559 -0.3145 0.6615 0.069 Uiso 1 1 calc R

loop_
_atom_site_aniso_label
_atom_site_aniso_U_11
_atom_site_aniso_U_22
_atom_site_aniso_U_33
_atom_site_aniso_U_23
_atom_site_aniso_U_13
_atom_site_aniso_U_12
O1 0.0629(18) 0.0430(15) 0.184(3) -0.0137(17) -0.0081(18) 0.0029(13)
O2 0.0469(14) 0.0520(14) 0.108(2) 0.0236(13) 0.0263(14) 0.0094(12)
O3 0.0285(9) 0.0276(9) 0.0330(9) 0.0110(7) 0.0036(7) 0.0116(7)
O4 0.0283(10) 0.0397(11) 0.0678(14) 0.0208(9) -0.0076(9) 0.0100(9)
O5 0.0182(8) 0.0263(8) 0.0407(10) 0.0132(7) 0.0055(7) 0.0059(7)
O6 0.0457(12) 0.0237(9) 0.0517(12) 0.0066(8) -0.0065(9) 0.0106(8)
O7 0.0277(9) 0.0247(8) 0.0368(10) 0.0117(7) 0.0038(7) 0.0087(7)
O8 0.0253(10) 0.0395(10) 0.0508(11) 0.0187(9) 0.0032(8) 0.0114(8)
O9 0.0240(9) 0.0383(10) 0.0362(10) 0.0149(8) 0.0066(7) 0.0103(8)
O10 0.0346(11) 0.0368(11) 0.0758(15) 0.0185(10) 0.0097(10) 0.0132(9)
O11 0.0422(11) 0.0348(10) 0.0584(12) 0.0258(9) 0.0193(9) 0.0144(9)
N1 0.0415(14) 0.0257(12) 0.0622(16) 0.0139(11) 0.0031(12) 0.0045(11)
N2 0.0195(11) 0.0269(11) 0.0351(12) 0.0120(9) 0.0010(9) 0.0059(9)
N3 0.0270(11) 0.0200(10) 0.0389(12) 0.0114(9) 0.0014(9) 0.0072(9)
N4 0.0221(11) 0.0297(11) 0.0432(13) 0.0143(9) 0.0049(9) 0.0077(9)
C1 0.0353(14) 0.0278(12) 0.0220(12) 0.0097(10) 0.0037(10) 0.0141(11)
C2 0.0365(15) 0.0283(13) 0.0287(13) 0.0087(10) 0.0017(11) 0.0101(11)
C3 0.0578(19) 0.0270(13) 0.0342(14) 0.0140(11) 0.0091(13) 0.0181(13)
C4 0.0496(17) 0.0362(15) 0.0364(15) 0.0178(12) 0.0105(12) 0.0257(13)
C5 0.0355(14) 0.0379(14) 0.0370(15) 0.0177(12) 0.0078(11) 0.0174(12)
C6 0.0322(14) 0.0289(13) 0.0222(12) 0.0087(10) 0.0024(10) 0.0125(11)
C7 0.0425(16) 0.0376(15) 0.0386(15) 0.0099(12) 0.0124(12) 0.0189(13)
C8 0.0296(14) 0.0308(13) 0.0300(13) 0.0087(10) 0.0027(10) 0.0132(11)
C9 0.0208(12) 0.0244(12) 0.0268(12) 0.0063(9) 0.0057(9) 0.0063(10)
C10 0.0251(13) 0.0234(12) 0.0253(12) 0.0057(9) 0.0051(9) 0.0076(10)
C11 0.0251(13) 0.0339(14) 0.0332(14) 0.0095(11) 0.0041(10) 0.0117(11)
C12 0.0219(13) 0.0273(13) 0.0329(14) 0.0036(10) 0.0030(10) 0.0007(10)
C13 0.0295(13) 0.0228(12) 0.0301(13) 0.0054(10) 0.0064(10) 0.0046(10)
C14 0.0255(12) 0.0227(12) 0.0243(12) 0.0060(9) 0.0047(9) 0.0067(10)
C15 0.0297(14) 0.0445(16) 0.0601(18) 0.0252(14) 0.0211(13) 0.0147(13)
C16 0.0268(13) 0.0228(12) 0.0331(13) 0.0111(10) 0.0054(10) 0.0035(10)
C17 0.0299(13) 0.0265(12) 0.0266(12) 0.0109(10) 0.0075(10) 0.0102(10)
C18 0.0263(13) 0.0275(13) 0.0328(13) 0.0117(10) 0.0048(10) 0.0092(10)
C19 0.0339(15) 0.0264(13) 0.0428(15) 0.0154(11) 0.0034(11) 0.0063(11)
C20 0.0395(16) 0.0312(14) 0.0443(16) 0.0185(12) 0.0069(12) 0.0149(12)
C21 0.0314(14) 0.0338(14) 0.0363(14) 0.0137(11) 0.0033(11) 0.0150(12)
C22 0.0278(13) 0.0275(12) 0.0261(12) 0.0087(10) 0.0040(10) 0.0097(10)
C23 0.0319(14) 0.0324(14) 0.0422(16) 0.0063(11) 0.0061(12) 0.0115(12)
C24 0.0261(13) 0.0323(13) 0.0251(12) 0.0088(10) 0.0029(10) 0.0093(11)
C25 0.0234(12) 0.0330(13) 0.0225(12) 0.0077(10) 0.0037(9) 0.0072(11)
C26 0.0266(13) 0.0270(12) 0.0270(12) 0.0077(10) 0.0048(10) 0.0070(10)
C27 0.0275(14) 0.0339(14) 0.0393(15) 0.0093(11) 0.0049(11) 0.0109(11)
C28 0.0239(13) 0.0361(14) 0.0387(15) 0.0113(11) 0.0054(11) 0.0059(11)
C29 0.0305(14) 0.0312(13) 0.0296(13) 0.0083(11) 0.0042(10) 0.0042(11)
C30 0.0308(14) 0.0311(13) 0.0240(12) 0.0087(10) 0.0059(10) 0.0093(11)
C31 0.0288(14) 0.0445(16) 0.0433(16) 0.0138(13) 0.0003(11) 0.0081(12)
C32 0.0353(15) 0.0343(14) 0.0271(13) 0.0113(11) 0.0061(11) 0.0126(12)
C33 0.0562(19) 0.0378(15) 0.0601(19) 0.0283(14) 0.0241(15) 0.0236(14)

loop_
_atom_type_symbol
_atom_type_description
_atom_type_scat_dispersion_real
_atom_type_scat_dispersion_imag
_atom_type_scat_source
C C 0.0033 0.0016 'International Tables Vol C Tables 4.2.6.8 and 6.1.1.4'
H H 0.0000 0.0000 'International Tables Vol C Tables 4.2.6.8 and 6.1.1.4'
N N 0.0061 0.0033 'International Tables Vol C Tables 4.2.6.8 and 6.1.1.4'
O O 0.0106 0.0060 'International Tables Vol C Tables 4.2.6.8 and 6.1.1.4'

loop_
_geom_angle_atom_site_label_1
_geom_angle_atom_site_label_2
_geom_angle_atom_site_label_3
_geom_angle
C1 O3 C7 114.21(18)
C9 O5 C15 113.42(17)
C17 O7 C23 112.63(17)
C25 O9 C31 114.44(17)
C32 O11 C33 114.8(2)
O2 N1 O1 121.8(3)
O2 N1 C2 120.4(2)
O1 N1 C2 117.8(2)
C8 N2 C10 129.0(2)
C16 N3 C18 126.0(2)
C24 N4 C26 130.8(2)
O3 C1 C6 121.6(2)
O3 C1 C2 120.0(2)
C6 C1 C2 118.3(2)
C3 C2 C1 122.4(2)
C3 C2 N1 116.7(2)
C1 C2 N1 120.9(2)
C2 C3 C4 119.2(2)
C5 C4 C3 119.4(2)
C4 C5 C6 122.0(2)
C1 C6 C5 118.8(2)
C1 C6 C8 126.0(2)
C5 C6 C8 115.2(2)
O4 C8 N2 123.4(2)
O4 C8 C6 120.4(2)
N2 C8 C6 116.1(2)
O5 C9 C10 116.61(19)
O5 C9 C14 122.0(2)
C10 C9 C14 121.4(2)
C11 C10 C9 119.2(2)
C11 C10 N2 125.3(2)
C9 C10 N2 115.5(2)
C12 C11 C10 119.7(2)
C13 C12 C11 120.8(2)
C12 C13 C14 120.5(2)
C13 C14 C9 118.2(2)
C13 C14 C16 119.03(19)
C9 C14 C16 122.8(2)
O6 C16 N3 123.6(2)
O6 C16 C14 122.0(2)
N3 C16 C14 114.4(2)
O7 C17 C22 121.9(2)
O7 C17 C18 116.5(2)
C22 C17 C18 121.5(2)
C19 C18 C17 118.9(2)
C19 C18 N3 124.4(2)
C17 C18 N3 116.7(2)
C20 C19 C18 119.4(2)
C21 C20 C19 121.0(2)
C20 C21 C22 121.0(2)
C21 C22 C17 117.6(2)
C21 C22 C24 117.0(2)
C17 C22 C24 125.2(2)
O8 C24 N4 123.8(2)
O8 C24 C22 121.0(2)
N4 C24 C22 115.1(2)
O9 C25 C30 123.6(2)
O9 C25 C26 116.08(19)
C30 C25 C26 120.3(2)
C27 C26 C25 120.3(2)
C27 C26 N4 124.8(2)
C25 C26 N4 114.9(2)
C26 C27 C28 119.4(2)
C29 C28 C27 120.6(2)
C28 C29 C30 120.9(2)
C25 C30 C29 118.6(2)
C25 C30 C32 121.2(2)
C29 C30 C32 120.1(2)
O10 C32 O11 122.4(2)
O10 C32 C30 126.0(2)
O11 C32 C30 111.6(2)

loop_
_geom_bond_atom_site_label_1
_geom_bond_atom_site_label_2
_geom_bond_distance
O1 N1 1.202(3)
O2 N1 1.198(3)
O3 C1 1.376(3)
O3 C7 1.450(3)
O4 C8 1.219(3)
O5 C9 1.384(3)
O5 C15 1.437(3)
O6 C16 1.217(3)
O7 C17 1.389(3)
O7 C23 1.453(3)
O8 C24 1.227(3)
O9 C25 1.373(3)
O9 C31 1.434(3)
O10 C32 1.198(3)
O11 C32 1.339(3)
O11 C33 1.439(3)
N1 C2 1.474(3)
N2 C8 1.350(3)
N2 C10 1.413(3)
N3 C16 1.361(3)
N3 C18 1.412(3)
N4 C24 1.346(3)
N4 C26 1.406(3)
C1 C6 1.389(3)
C1 C2 1.398(3)
C2 C3 1.374(3)
C3 C4 1.381(4)
C4 C5 1.374(3)
C5 C6 1.399(3)
C6 C8 1.516(3)
C9 C10 1.391(3)
C9 C14 1.395(3)
C10 C11 1.385(3)
C11 C12 1.384(3)
C12 C13 1.379(3)
C13 C14 1.391(3)
C14 C16 1.503(3)
C17 C22 1.396(3)
C17 C18 1.406(3)
C18 C19 1.393(3)
C19 C20 1.386(3)
C20 C21 1.382(3)
C21 C22 1.392(3)
C22 C24 1.514(3)
C25 C30 1.393(3)
C25 C26 1.403(3)
C26 C27 1.386(3)
C27 C28 1.388(3)
C28 C29 1.378(3)
C29 C30 1.399(3)
C30 C32 1.494(3)

loop_
_geom_hbond_atom_site_label_D
_geom_hbond_atom_site_label_H
_geom_hbond_atom_site_label_A
_geom_hbond_distance_DH
_geom_hbond_distance_HA
_geom_hbond_distance_DA
_geom_hbond_angle_DHA
N2 H2N O3 0.81(3) 2.10(2) 2.748(2) 136(2)
N2 H2N O5 0.81(3) 2.21(3) 2.619(3) 112(2)
N3 H3N O7 0.92(2) 2.19(2) 2.664(2) 111.1(18)
N3 H3N O5 0.92(2) 2.19(2) 2.816(2) 124.6(19)
N4 H4N O7 0.87(3) 1.90(3) 2.655(3) 144(3)
N4 H4N O9 0.87(3) 2.13(3) 2.600(3) 113(2)
